data_1517795
loop_
_publ_author_name
'Reeder, R.J.'
'Wenk, H.R.'

_publ_section_title
;
 Structure refinement of some thermally disordered dolomites
;
_journal_name_full
;
American Mineralogist
;
_journal_page_first 769
_journal_page_last 776
_journal_volume 68
_journal_year 1983
_chemical_formula_structural 'Ca Mg (C O3)2'
_chemical_formula_sum 'C2 Ca Mg O6'
_chemical_name_mineral
;
Dolomite (quenched from 1323 K, 11 kbar)
;
_chemical_name_systematic 'Calcium Magnesium Carbonate'
_space_group_IT_number 148
_symmetry_Int_Tables_number 148
_symmetry_space_group_name_Hall '-R 3'
_symmetry_space_group_name_H-M 'R -3 :H'
_cell_angle_alpha 90.
_cell_angle_beta 90.
_cell_angle_gamma 120.
_cell_formula_units_Z 3
_cell_length_a 4.805(2)
_cell_length_b 4.805(2)
_cell_length_c 16.015(9)
_cell_volume 320.2(3)
_refine_ls_R_factor_all 0.043
_cod_data_source_file dangdan5_Dolomite.cif
_cod_data_source_block dangdan5
_cod_original_cell_volume 320.22
_cod_original_sg_symbol_H-M 'R -3 H'
_cod_original_formula_sum 'C2 Ca1 Mg1 O6'
_cod_database_code 1517795

loop_
_symmetry_equiv_pos_site_id
_symmetry_equiv_pos_as_xyz
1 'x-y, x, -z'
2 'y, -x+y, -z'
3 '-x, -y, -z'
4 '-x+y, -x, z'
5 '-y, x-y, z'
6 'x, y, z'
7 'x-y+2/3, x+1/3, -z+1/3'
8 'x-y+1/3, x+2/3, -z+2/3'
9 'y+2/3, -x+y+1/3, -z+1/3'
10 'y+1/3, -x+y+2/3, -z+2/3'
11 '-x+2/3, -y+1/3, -z+1/3'
12 '-x+1/3, -y+2/3, -z+2/3'
13 '-x+y+2/3, -x+1/3, z+1/3'
14 '-x+y+1/3, -x+2/3, z+2/3'
15 '-y+2/3, x-y+1/3, z+1/3'
16 '-y+1/3, x-y+2/3, z+2/3'
17 'x+2/3, y+1/3, z+1/3'
18 'x+1/3, y+2/3, z+2/3'

loop_
_atom_site_label
_atom_site_type_symbol
_atom_site_symmetry_multiplicity
_atom_site_Wyckoff_symbol
_atom_site_fract_x
_atom_site_fract_y
_atom_site_fract_z
_atom_site_occupancy
_atom_site_attached_hydrogens
_atom_site_B_iso_or_equiv
Ca1 Ca2+ 3 a 0 0 0 0.9258(14) 0 0
Mg1 Mg2+ 3 a 0 0 0 0.0742 0 0
Ca2 Ca2+ 3 b 0 0 0.5 0.0756 0 0
Mg2 Mg2+ 3 b 0 0 0.5 0.9244 0 0
C1 C4+ 6 c 0 0 0.2436(2) 1. 0 0
O1 O2- 18 f 0.2483(4) -.0309(3) 0.24475(9) 1. 0 0

loop_
_atom_type_symbol
_atom_type_oxidation_number
C4+ 4
Ca2+ 2
Mg2+ 2
O2- -2
